data_7241064
loop_
_publ_author_name
'Tervola, Essi'
'Truong, Khai-Nghi'
'Ward, Jas S.'
'Priimagi, Arri'
'Rissanen, Kari'

_publ_section_title
;
 Fluorescence enhancement of quinolines by protonation
;
_journal_issue 49
_journal_name_full 'RSC Advances'
_journal_page_first 29385
_journal_page_last 29393
_journal_paper_doi 10.1039/D0RA04691D
_journal_volume 10
_journal_year 2020
_chemical_formula_moiety 'C13 H10 N, C2 Cl3 O2'
_chemical_formula_sum 'C15 H10 Cl3 N O2'
_chemical_formula_weight 342.59
_chemical_name_common Benzoquinoline+Trichloroacetate
_chemical_name_systematic 11
_space_group_crystal_system monoclinic
_space_group_IT_number 14
_space_group_name_Hall '-P 2yn'
_space_group_name_H-M_alt 'P 1 21/n 1'
_atom_sites_solution_hydrogens geom
_audit_creation_method SHELXL-2017/1
_audit_update_record
;
2020-05-04 deposited with the CCDC.	2020-07-24 downloaded from the CCDC.
;
_cell_angle_alpha 90
_cell_angle_beta 92.611(2)
_cell_angle_gamma 90
_cell_formula_units_Z 8
_cell_length_a 6.6910(2)
_cell_length_b 24.1354(7)
_cell_length_c 18.5026(5)
_cell_measurement_reflns_used 7316
_cell_measurement_temperature 170(2)
_cell_measurement_theta_max 30.508
_cell_measurement_theta_min 0.407
_cell_volume 2984.88(15)
_computing_cell_refinement 'HKL Scalepack (Otwinowski & Minor 1997)'
_computing_data_collection 'Collect (Bruker AXS BV, 1997-2004)'
_computing_data_reduction 'HKL Denzo and Scalepack (Otwinowski & Minor 1997)'
_computing_molecular_graphics 'PLATON (Spek, 2009)'
_computing_structure_refinement 'SHELXL-2017/1 (Sheldrick, 2017)'
_computing_structure_solution 'SHELXT 2014/5 (Sheldrick, 2014)'
_diffrn_ambient_temperature 170(2)
_diffrn_measured_fraction_theta_full 0.993
_diffrn_measured_fraction_theta_max 0.993
_diffrn_measurement_device '95mm CCD camera on \k-goniostat'
_diffrn_measurement_device_type KappaCCD
_diffrn_measurement_method CCD
_diffrn_radiation_monochromator 'horizonally mounted graphite crystal'
_diffrn_radiation_type MoK\a
_diffrn_radiation_wavelength 0.71073
_diffrn_reflns_av_R_equivalents 0.0287
_diffrn_reflns_av_unetI/netI 0.0613
_diffrn_reflns_Laue_measured_fraction_full 0.993
_diffrn_reflns_Laue_measured_fraction_max 0.993
_diffrn_reflns_limit_h_max 5
_diffrn_reflns_limit_h_min -8
_diffrn_reflns_limit_k_max 27
_diffrn_reflns_limit_k_min -28
_diffrn_reflns_limit_l_max 22
_diffrn_reflns_limit_l_min -21
_diffrn_reflns_number 13612
_diffrn_reflns_point_group_measured_fraction_full 0.993
_diffrn_reflns_point_group_measured_fraction_max 0.993
_diffrn_reflns_theta_full 25.242
_diffrn_reflns_theta_max 25.250
_diffrn_reflns_theta_min 2.360
_exptl_absorpt_coefficient_mu 0.616
_exptl_absorpt_correction_T_max 0.7461
_exptl_absorpt_correction_T_min 0.6198
_exptl_absorpt_correction_type multi-scan
_exptl_absorpt_process_details SADABS
_exptl_crystal_colour colourless
_exptl_crystal_density_diffrn 1.525
_exptl_crystal_description block
_exptl_crystal_F_000 1392
_exptl_crystal_size_max 0.26
_exptl_crystal_size_mid 0.23
_exptl_crystal_size_min 0.22
_refine_diff_density_max 1.405
_refine_diff_density_min -0.971
_refine_diff_density_rms 0.073
_refine_ls_extinction_method none
_refine_ls_goodness_of_fit_ref 1.076
_refine_ls_hydrogen_treatment constr
_refine_ls_matrix_type full
_refine_ls_number_parameters 379
_refine_ls_number_reflns 5345
_refine_ls_number_restraints 0
_refine_ls_restrained_S_all 1.076
_refine_ls_R_factor_all 0.0816
_refine_ls_R_factor_gt 0.0622
_refine_ls_shift/su_max 0.001
_refine_ls_shift/su_mean 0.000
_refine_ls_structure_factor_coef Fsqd
_refine_ls_weighting_details 'w=1/[\s^2^(Fo^2^)+(0.0747P)^2^+4.1538P] where P=(Fo^2^+2Fc^2^)/3'
_refine_ls_weighting_scheme calc
_refine_ls_wR_factor_gt 0.1612
_refine_ls_wR_factor_ref 0.1727
_reflns_Friedel_coverage 0.000
_reflns_number_gt 4025
_reflns_number_total 5345
_reflns_threshold_expression 'I > 2\s(I)'
_cod_data_source_file d0ra04691d2.cif
_cod_data_source_block 11
_cod_depositor_comments 'Adding full bibliography for 7241053--7241066.cif.'
_cod_original_sg_symbol_H-M 'P 21/n'
_cod_database_code 7241064
_shelx_shelxl_version_number 2017/1
_shelx_space_group_comment
;
The symmetry employed for this shelxl refinement is uniquely defined
by the following loop, which should always be used as a source of
symmetry information in preference to the above space-group names.
They are only intended as comments.
;
_shelx_estimated_absorpt_t_min 0.856
_shelx_estimated_absorpt_t_max 0.876

loop_
_space_group_symop_operation_xyz
'x, y, z'
'-x+1/2, y+1/2, -z+1/2'
'-x, -y, -z'
'x-1/2, -y-1/2, z-1/2'

loop_
_atom_site_label
_atom_site_type_symbol
_atom_site_fract_x
_atom_site_fract_y
_atom_site_fract_z
_atom_site_U_iso_or_equiv
_atom_site_adp_type
_atom_site_occupancy
_atom_site_site_symmetry_order
_atom_site_calc_flag
_atom_site_refinement_flags_posn
_atom_site_refinement_flags_adp
_atom_site_refinement_flags_occupancy
_atom_site_disorder_assembly
_atom_site_disorder_group
N1 N 0.8611(4) 0.54530(12) 0.15949(15) 0.0276(6) Uani 1 1 d . . . . .
H1N H 0.860112 0.504461 0.177412 0.033 Uiso 1 1 calc R U . . .
C1A C 0.8622(4) 0.58668(14) 0.20938(18) 0.0243(7) Uani 1 1 d . . . . .
C2 C 0.8613(5) 0.55494(16) 0.08843(19) 0.0320(8) Uani 1 1 d . . . . .
H2 H 0.861235 0.524566 0.055770 0.038 Uiso 1 1 calc R U . . .
C3 C 0.8616(5) 0.60810(16) 0.0617(2) 0.0343(8) Uani 1 1 d . . . . .
H3 H 0.861549 0.614675 0.011126 0.041 Uiso 1 1 calc R U . . .
C4 C 0.8620(5) 0.65153(16) 0.1098(2) 0.0335(8) Uani 1 1 d . . . . .
H4 H 0.861831 0.688486 0.092102 0.040 Uiso 1 1 calc R U . . .
C4A C 0.8626(5) 0.64191(14) 0.18493(19) 0.0272(7) Uani 1 1 d . . . . .
C5 C 0.8622(5) 0.68587(15) 0.2363(2) 0.0340(9) Uani 1 1 d . . . . .
H5 H 0.864172 0.723168 0.219902 0.041 Uiso 1 1 calc R U . . .
C6 C 0.8591(5) 0.67534(16) 0.3078(2) 0.0350(9) Uani 1 1 d . . . . .
H6 H 0.857713 0.705303 0.341048 0.042 Uiso 1 1 calc R U . . .
C6A C 0.8579(5) 0.61955(15) 0.3343(2) 0.0307(8) Uani 1 1 d . . . . .
C7 C 0.8516(5) 0.60889(18) 0.4093(2) 0.0375(9) Uani 1 1 d . . . . .
H7 H 0.845671 0.639005 0.442210 0.045 Uiso 1 1 calc R U . . .
C8 C 0.8538(6) 0.55583(19) 0.4351(2) 0.0409(10) Uani 1 1 d . . . . .
H8 H 0.850488 0.549351 0.485652 0.049 Uiso 1 1 calc R U . . .
C9 C 0.8611(5) 0.51111(17) 0.3874(2) 0.0365(9) Uani 1 1 d . . . . .
H9 H 0.863526 0.474359 0.405850 0.044 Uiso 1 1 calc R U . . .
C10 C 0.8648(5) 0.51980(15) 0.31416(19) 0.0299(8) Uani 1 1 d . . . . .
H10 H 0.869147 0.489021 0.282259 0.036 Uiso 1 1 calc R U . . .
C10A C 0.8620(5) 0.57413(14) 0.28588(18) 0.0266(7) Uani 1 1 d . . . . .
Cl1 Cl 0.5167(2) 0.33555(6) 0.11677(9) 0.0746(4) Uani 1 1 d . . . . .
Cl2 Cl 0.9134(2) 0.30250(5) 0.08553(8) 0.0699(4) Uani 1 1 d . . . . .
Cl3 Cl 0.8135(3) 0.32908(6) 0.23131(7) 0.0906(6) Uani 1 1 d . . . . .
O1 O 0.8445(6) 0.43743(11) 0.17962(15) 0.0610(9) Uani 1 1 d . . . . .
O2 O 0.8286(7) 0.42250(13) 0.06249(16) 0.0721(11) Uani 1 1 d . . . . .
C11 C 0.8231(6) 0.40914(15) 0.12517(19) 0.0323(8) Uani 1 1 d . . . . .
C12 C 0.7764(7) 0.34640(16) 0.1403(2) 0.0406(10) Uani 1 1 d . . . . .
N13 N 0.3703(4) 0.54818(12) 0.32938(15) 0.0261(6) Uani 1 1 d . . . . .
H13N H 0.369864 0.586556 0.354929 0.031 Uiso 1 1 calc R U . . .
C13A C 0.3633(5) 0.54661(14) 0.25527(18) 0.0249(7) Uani 1 1 d . . . . .
C14 C 0.3778(5) 0.50264(15) 0.3701(2) 0.0312(8) Uani 1 1 d . . . . .
H14 H 0.385592 0.505929 0.421305 0.037 Uiso 1 1 calc R U . . .
C15 C 0.3743(6) 0.45062(16) 0.3387(2) 0.0364(9) Uani 1 1 d . . . . .
H15 H 0.378147 0.418271 0.367975 0.044 Uiso 1 1 calc R U . . .
C16 C 0.3651(5) 0.44644(16) 0.2649(2) 0.0372(9) Uani 1 1 d . . . . .
H16 H 0.362186 0.410900 0.242806 0.045 Uiso 1 1 calc R U . . .
C16A C 0.3599(5) 0.49448(15) 0.22128(19) 0.0302(8) Uani 1 1 d . . . . .
C17 C 0.3538(5) 0.49158(17) 0.1439(2) 0.0368(9) Uani 1 1 d . . . . .
H17 H 0.350186 0.456511 0.120543 0.044 Uiso 1 1 calc R U . . .
C18 C 0.3530(5) 0.53838(17) 0.10396(19) 0.0343(9) Uani 1 1 d . . . . .
H18 H 0.349468 0.535643 0.052697 0.041 Uiso 1 1 calc R U . . .
C18A C 0.3574(5) 0.59169(16) 0.13675(19) 0.0305(8) Uani 1 1 d . . . . .
C19 C 0.3578(5) 0.64027(17) 0.0944(2) 0.0356(9) Uani 1 1 d . . . . .
H19 H 0.355401 0.637268 0.043167 0.043 Uiso 1 1 calc R U . . .
C20 C 0.3614(5) 0.69146(17) 0.1256(2) 0.0370(9) Uani 1 1 d . . . . .
H20 H 0.362946 0.723636 0.096021 0.044 Uiso 1 1 calc R U . . .
C21 C 0.3629(5) 0.69683(16) 0.2010(2) 0.0355(8) Uani 1 1 d . . . . .
H21 H 0.364511 0.732649 0.222283 0.043 Uiso 1 1 calc R U . . .
C22 C 0.3621(5) 0.65044(15) 0.24449(19) 0.0295(8) Uani 1 1 d . . . . .
H22 H 0.362525 0.654463 0.295574 0.035 Uiso 1 1 calc R U . . .
C22A C 0.3607(4) 0.59719(15) 0.21356(18) 0.0262(7) Uani 1 1 d . . . . .
Cl4 Cl 0.5084(2) 0.69513(5) 0.57655(8) 0.0752(5) Uani 1 1 d . . . . .
Cl5 Cl 0.1107(2) 0.65077(5) 0.59319(6) 0.0664(4) Uani 1 1 d . . . . .
Cl6 Cl 0.17958(15) 0.72931(4) 0.48193(5) 0.0409(3) Uani 1 1 d . . . . .
O3 O 0.3508(4) 0.63513(11) 0.41477(13) 0.0378(6) Uani 1 1 d . . . . .
O4 O 0.3755(4) 0.57878(11) 0.51117(14) 0.0433(7) Uani 1 1 d . . . . .
C23 C 0.3422(5) 0.62264(15) 0.47949(18) 0.0286(8) Uani 1 1 d . . . . .
C24 C 0.2858(6) 0.67242(15) 0.5297(2) 0.0363(9) Uani 1 1 d . . . . .

loop_
_atom_site_aniso_label
_atom_site_aniso_U_11
_atom_site_aniso_U_22
_atom_site_aniso_U_33
_atom_site_aniso_U_23
_atom_site_aniso_U_13
_atom_site_aniso_U_12
N1 0.0271(14) 0.0252(15) 0.0304(16) 0.0023(12) 0.0010(12) -0.0009(12)
C1A 0.0189(15) 0.0226(17) 0.0313(18) 0.0014(14) -0.0004(13) 0.0003(13)
C2 0.0295(18) 0.035(2) 0.0311(19) 0.0011(16) 0.0023(14) 0.0004(15)
C3 0.0353(19) 0.037(2) 0.0302(19) 0.0064(16) 0.0032(15) -0.0010(16)
C4 0.0266(18) 0.030(2) 0.044(2) 0.0128(17) 0.0022(15) 0.0003(15)
C4A 0.0187(15) 0.0251(18) 0.038(2) 0.0035(15) 0.0010(14) -0.0004(13)
C5 0.0284(18) 0.0206(18) 0.053(2) -0.0014(16) 0.0012(16) -0.0007(14)
C6 0.0319(19) 0.028(2) 0.045(2) -0.0095(17) 0.0010(16) 0.0006(15)
C6A 0.0231(17) 0.032(2) 0.037(2) -0.0033(16) 0.0002(14) -0.0026(14)
C7 0.0324(19) 0.046(2) 0.034(2) -0.0085(18) -0.0004(15) -0.0017(17)
C8 0.036(2) 0.060(3) 0.0267(19) 0.0015(19) -0.0018(15) -0.0079(19)
C9 0.0320(19) 0.039(2) 0.038(2) 0.0089(18) -0.0012(16) -0.0049(16)
C10 0.0275(17) 0.0302(19) 0.0319(19) 0.0012(15) 0.0006(14) -0.0029(15)
C10A 0.0197(16) 0.0285(19) 0.0313(18) 0.0004(15) -0.0018(13) -0.0008(13)
Cl1 0.0698(8) 0.0495(8) 0.1052(11) -0.0243(7) 0.0119(7) -0.0170(6)
Cl2 0.1017(10) 0.0289(6) 0.0823(9) -0.0029(6) 0.0402(8) 0.0134(6)
Cl3 0.1871(18) 0.0442(7) 0.0387(7) 0.0139(5) -0.0138(8) -0.0218(9)
O1 0.125(3) 0.0229(15) 0.0344(16) -0.0036(12) -0.0061(17) -0.0063(16)
O2 0.156(4) 0.0317(17) 0.0291(16) -0.0005(13) 0.0092(19) -0.007(2)
C11 0.047(2) 0.0240(19) 0.0262(19) -0.0028(15) 0.0032(16) -0.0002(16)
C12 0.070(3) 0.025(2) 0.027(2) -0.0033(16) 0.0059(18) -0.0040(18)
N13 0.0237(14) 0.0276(16) 0.0268(15) 0.0007(12) 0.0001(11) 0.0023(12)
C13A 0.0191(15) 0.0304(19) 0.0250(17) -0.0014(14) -0.0010(13) 0.0016(13)
C14 0.0297(18) 0.033(2) 0.0311(19) 0.0042(16) -0.0011(15) 0.0018(15)
C15 0.041(2) 0.027(2) 0.040(2) 0.0045(16) -0.0036(17) 0.0030(16)
C16 0.038(2) 0.028(2) 0.045(2) -0.0048(17) -0.0018(17) 0.0047(16)
C16A 0.0227(17) 0.033(2) 0.0347(19) -0.0011(16) -0.0021(14) 0.0041(14)
C17 0.036(2) 0.040(2) 0.034(2) -0.0127(17) -0.0021(16) 0.0065(17)
C18 0.0307(18) 0.049(2) 0.0232(17) -0.0058(17) -0.0002(14) 0.0051(17)
C18A 0.0231(16) 0.040(2) 0.0286(18) 0.0018(16) -0.0002(14) 0.0021(15)
C19 0.0291(18) 0.050(2) 0.0282(19) 0.0087(17) 0.0020(14) 0.0037(17)
C20 0.0333(19) 0.041(2) 0.037(2) 0.0134(18) 0.0047(16) 0.0019(17)
C21 0.0319(19) 0.032(2) 0.042(2) 0.0034(17) 0.0011(16) 0.0030(16)
C22 0.0261(17) 0.034(2) 0.0287(18) 0.0009(15) 0.0020(14) 0.0011(15)
C22A 0.0183(15) 0.0323(19) 0.0280(18) -0.0002(15) 0.0015(13) 0.0018(14)
Cl4 0.0872(9) 0.0358(6) 0.0969(10) -0.0146(6) -0.0567(8) 0.0024(6)
Cl5 0.1125(11) 0.0493(7) 0.0405(6) 0.0019(5) 0.0372(6) 0.0094(7)
Cl6 0.0545(6) 0.0280(5) 0.0398(5) 0.0014(4) -0.0024(4) 0.0067(4)
O3 0.0571(16) 0.0319(14) 0.0246(13) 0.0004(11) 0.0056(11) 0.0015(12)
O4 0.0709(19) 0.0271(15) 0.0321(14) 0.0037(12) 0.0049(13) 0.0081(13)
C23 0.0315(18) 0.0273(19) 0.0273(18) -0.0022(15) 0.0030(14) -0.0014(15)
C24 0.053(2) 0.026(2) 0.0295(19) -0.0008(16) -0.0046(17) 0.0007(17)

loop_
_atom_type_symbol
_atom_type_description
_atom_type_scat_dispersion_real
_atom_type_scat_dispersion_imag
_atom_type_scat_source
C C 0.0033 0.0016 'International Tables Vol C Tables 4.2.6.8 and 6.1.1.4'
H H 0.0000 0.0000 'International Tables Vol C Tables 4.2.6.8 and 6.1.1.4'
N N 0.0061 0.0033 'International Tables Vol C Tables 4.2.6.8 and 6.1.1.4'
O O 0.0106 0.0060 'International Tables Vol C Tables 4.2.6.8 and 6.1.1.4'
Cl Cl 0.1484 0.1585 'International Tables Vol C Tables 4.2.6.8 and 6.1.1.4'

loop_
_geom_angle_atom_site_label_1
_geom_angle_atom_site_label_2
_geom_angle_atom_site_label_3
_geom_angle
_geom_angle_site_symmetry_1
_geom_angle_site_symmetry_3
_geom_angle_publ_flag
C2 N1 C1A 122.7(3) . . ?
C2 N1 H1N 118.6 . . ?
C1A N1 H1N 118.7 . . ?
N1 C1A C4A 118.5(3) . . ?
N1 C1A C10A 120.7(3) . . ?
C4A C1A C10A 120.8(3) . . ?
N1 C2 C3 121.1(3) . . ?
N1 C2 H2 119.5 . . ?
C3 C2 H2 119.5 . . ?
C4 C3 C2 118.7(3) . . ?
C4 C3 H3 120.7 . . ?
C2 C3 H3 120.7 . . ?
C3 C4 C4A 120.8(3) . . ?
C3 C4 H4 119.6 . . ?
C4A C4 H4 119.6 . . ?
C1A C4A C4 118.2(3) . . ?
C1A C4A C5 119.4(3) . . ?
C4 C4A C5 122.4(3) . . ?
C6 C5 C4A 121.0(3) . . ?
C6 C5 H5 119.5 . . ?
C4A C5 H5 119.5 . . ?
C5 C6 C6A 120.9(3) . . ?
C5 C6 H6 119.6 . . ?
C6A C6 H6 119.6 . . ?
C7 C6A C10A 118.8(3) . . ?
C7 C6A C6 120.5(3) . . ?
C10A C6A C6 120.7(3) . . ?
C8 C7 C6A 120.8(4) . . ?
C8 C7 H7 119.6 . . ?
C6A C7 H7 119.6 . . ?
C7 C8 C9 120.3(4) . . ?
C7 C8 H8 119.8 . . ?
C9 C8 H8 119.8 . . ?
C10 C9 C8 120.5(4) . . ?
C10 C9 H9 119.7 . . ?
C8 C9 H9 119.7 . . ?
C9 C10 C10A 120.5(3) . . ?
C9 C10 H10 119.8 . . ?
C10A C10 H10 119.8 . . ?
C10 C10A C6A 119.0(3) . . ?
C10 C10A C1A 123.8(3) . . ?
C6A C10A C1A 117.2(3) . . ?
O2 C11 O1 129.6(4) . . ?
O2 C11 C12 116.3(3) . . ?
O1 C11 C12 114.1(3) . . ?
C11 C12 Cl3 112.5(3) . . ?
C11 C12 Cl2 111.4(3) . . ?
Cl3 C12 Cl2 111.0(2) . . ?
C11 C12 Cl1 107.2(3) . . ?
Cl3 C12 Cl1 107.1(2) . . ?
Cl2 C12 Cl1 107.4(2) . . ?
C14 N13 C13A 122.8(3) . . ?
C14 N13 H13N 118.6 . . ?
C13A N13 H13N 118.6 . . ?
N13 C13A C16A 118.1(3) . . ?
N13 C13A C22A 120.7(3) . . ?
C16A C13A C22A 121.2(3) . . ?
N13 C14 C15 120.8(3) . . ?
N13 C14 H14 119.6 . . ?
C15 C14 H14 119.6 . . ?
C16 C15 C14 119.0(4) . . ?
C16 C15 H15 120.5 . . ?
C14 C15 H15 120.5 . . ?
C15 C16 C16A 120.6(4) . . ?
C15 C16 H16 119.7 . . ?
C16A C16 H16 119.7 . . ?
C13A C16A C16 118.6(3) . . ?
C13A C16A C17 119.3(3) . . ?
C16 C16A C17 122.0(3) . . ?
C18 C17 C16A 120.4(4) . . ?
C18 C17 H17 119.8 . . ?
C16A C17 H17 119.8 . . ?
C17 C18 C18A 121.6(3) . . ?
C17 C18 H18 119.2 . . ?
C18A C18 H18 119.2 . . ?
C19 C18A C18 121.0(3) . . ?
C19 C18A C22A 118.4(3) . . ?
C18 C18A C22A 120.5(3) . . ?
C20 C19 C18A 121.2(3) . . ?
C20 C19 H19 119.4 . . ?
C18A C19 H19 119.4 . . ?
C19 C20 C21 120.3(4) . . ?
C19 C20 H20 119.9 . . ?
C21 C20 H20 119.9 . . ?
C22 C21 C20 120.4(4) . . ?
C22 C21 H21 119.8 . . ?
C20 C21 H21 119.8 . . ?
C21 C22 C22A 120.3(3) . . ?
C21 C22 H22 119.9 . . ?
C22A C22 H22 119.9 . . ?
C22 C22A C18A 119.3(3) . . ?
C22 C22A C13A 123.7(3) . . ?
C18A C22A C13A 116.9(3) . . ?
O4 C23 O3 131.1(3) . . ?
O4 C23 C24 114.8(3) . . ?
O3 C23 C24 114.1(3) . . ?
C23 C24 Cl6 113.6(2) . . ?
C23 C24 Cl5 110.4(3) . . ?
Cl6 C24 Cl5 107.3(2) . . ?
C23 C24 Cl4 107.8(3) . . ?
Cl6 C24 Cl4 108.3(2) . . ?
Cl5 C24 Cl4 109.4(2) . . ?

loop_
_geom_bond_atom_site_label_1
_geom_bond_atom_site_label_2
_geom_bond_distance
_geom_bond_site_symmetry_2
_geom_bond_publ_flag
N1 C2 1.335(4) . ?
N1 C1A 1.360(4) . ?
N1 H1N 1.0400 . ?
C1A C4A 1.408(5) . ?
C1A C10A 1.447(5) . ?
C2 C3 1.375(5) . ?
C2 H2 0.9500 . ?
C3 C4 1.374(5) . ?
C3 H3 0.9500 . ?
C4 C4A 1.410(5) . ?
C4 H4 0.9500 . ?
C4A C5 1.424(5) . ?
C5 C6 1.348(5) . ?
C5 H5 0.9500 . ?
C6 C6A 1.433(5) . ?
C6 H6 0.9500 . ?
C6A C7 1.414(5) . ?
C6A C10A 1.417(5) . ?
C7 C8 1.366(6) . ?
C7 H7 0.9500 . ?
C8 C9 1.396(6) . ?
C8 H8 0.9500 . ?
C9 C10 1.373(5) . ?
C9 H9 0.9500 . ?
C10 C10A 1.412(5) . ?
C10 H10 0.9500 . ?
Cl1 C12 1.791(5) . ?
Cl2 C12 1.753(4) . ?
Cl3 C12 1.742(4) . ?
O1 C11 1.220(4) . ?
O2 C11 1.206(4) . ?
C11 C12 1.574(5) . ?
N13 C14 1.332(4) . ?
N13 C13A 1.370(4) . ?
N13 H13N 1.0400 . ?
C13A C16A 1.407(5) . ?
C13A C22A 1.444(5) . ?
C14 C15 1.383(5) . ?
C14 H14 0.9500 . ?
C15 C16 1.368(5) . ?
C15 H15 0.9500 . ?
C16 C16A 1.412(5) . ?
C16 H16 0.9500 . ?
C16A C17 1.432(5) . ?
C17 C18 1.350(6) . ?
C17 H17 0.9500 . ?
C18 C18A 1.422(5) . ?
C18 H18 0.9500 . ?
C18A C19 1.410(5) . ?
C18A C22A 1.427(5) . ?
C19 C20 1.363(6) . ?
C19 H19 0.9500 . ?
C20 C21 1.401(5) . ?
C20 H20 0.9500 . ?
C21 C22 1.379(5) . ?
C21 H21 0.9500 . ?
C22 C22A 1.407(5) . ?
C22 H22 0.9500 . ?
Cl4 C24 1.776(4) . ?
Cl5 C24 1.775(4) . ?
Cl6 C24 1.765(4) . ?
O3 C23 1.239(4) . ?
O4 C23 1.225(4) . ?
C23 C24 1.575(5) . ?
